data_7013815
loop_
_publ_author_name
'Burchell, Colin J.'
'Aucott, Stephen M.'
'Milton, Heather L.'
'Slawin, Alexandra M. Z.'
'Derek Woollins, J.'

_publ_section_title
;
 Synthesis and characterisation of cyanodithioimidocarbonate [C2N2S2]2-
 complexes.
;
_journal_issue 3
_journal_name_full 'Dalton transactions (Cambridge, England : 2003)'
_journal_page_first 369
_journal_page_last 374
_journal_paper_doi 10.1039/b314949h
_journal_year 2004
_chemical_formula_moiety 'C20 H30  Rh2.[C2 N2 S2]2.[C H Cl3]2'
_chemical_formula_sum 'C26 H32 Cl6 N4 Rh2 S4'
_chemical_formula_weight 947.32
_chemical_name_systematic
;
?
;
_space_group_IT_number 13
_symmetry_cell_setting monoclinic
_symmetry_space_group_name_Hall '-P 2yac'
_symmetry_space_group_name_H-M 'P 1 2/n 1'
_atom_sites_solution_hydrogens geom
_atom_sites_solution_primary direct
_atom_sites_solution_secondary difmap
_audit_creation_method SHELXL-97
_cell_angle_alpha 90.00
_cell_angle_beta 102.771(3)
_cell_angle_gamma 90.00
_cell_formula_units_Z 4
_cell_length_a 19.181(4)
_cell_length_b 8.8430(19)
_cell_length_c 21.576(5)
_cell_measurement_reflns_used 125
_cell_measurement_temperature 125(2)
_cell_measurement_theta_max 28
_cell_measurement_theta_min 12
_cell_volume 3569.1(14)
_computing_cell_refinement 'Bruker SMART'
_computing_data_collection 'Bruker SMART'
_computing_data_reduction 'Bruker SHELXTL'
_computing_molecular_graphics 'Bruker SHELXTL'
_computing_publication_material 'Bruker SHELXTL'
_computing_structure_refinement 'SHELXL-97 (Sheldrick, 1997)'
_computing_structure_solution 'SHELXS-97 (Sheldrick, 1990)'
_diffrn_ambient_temperature 125(2)
_diffrn_detector_area_resol_mean 0.9
_diffrn_measured_fraction_theta_full 0.979
_diffrn_measured_fraction_theta_max 0.979
_diffrn_measurement_device_type 'CCD area detector'
_diffrn_measurement_method 'phi and omega scans'
_diffrn_radiation_monochromator graphite
_diffrn_radiation_source 'fine-focus sealed tube'
_diffrn_radiation_type MoK\a
_diffrn_radiation_wavelength 0.71073
_diffrn_reflns_av_R_equivalents 0.1637
_diffrn_reflns_av_sigmaI/netI 0.1220
_diffrn_reflns_limit_h_max 21
_diffrn_reflns_limit_h_min -21
_diffrn_reflns_limit_k_max 9
_diffrn_reflns_limit_k_min -8
_diffrn_reflns_limit_l_max 23
_diffrn_reflns_limit_l_min -24
_diffrn_reflns_number 16908
_diffrn_reflns_theta_full 23.35
_diffrn_reflns_theta_max 23.35
_diffrn_reflns_theta_min 1.29
_exptl_absorpt_coefficient_mu 1.633
_exptl_absorpt_correction_T_max 1.00000
_exptl_absorpt_correction_T_min 0.625713
_exptl_absorpt_correction_type multi-scan
_exptl_crystal_colour red
_exptl_crystal_density_diffrn 1.763
_exptl_crystal_density_method 'not measured'
_exptl_crystal_description plate
_exptl_crystal_F_000 1888
_exptl_crystal_size_max .15
_exptl_crystal_size_mid .1
_exptl_crystal_size_min .01
_refine_diff_density_max 0.556
_refine_diff_density_min -1.415
_refine_diff_density_rms 0.138
_refine_ls_extinction_coef -
_refine_ls_extinction_method none
_refine_ls_goodness_of_fit_ref 0.934
_refine_ls_hydrogen_treatment riding
_refine_ls_matrix_type full
_refine_ls_number_parameters 389
_refine_ls_number_reflns 5062
_refine_ls_number_restraints 0
_refine_ls_restrained_S_all 0.934
_refine_ls_R_factor_all 0.0782
_refine_ls_R_factor_gt 0.0458
_refine_ls_shift/su_max 0.020
_refine_ls_shift/su_mean 0.001
_refine_ls_structure_factor_coef Fsqd
_refine_ls_weighting_details 'calc w=1/[\s^2^(Fo^2^)+(0.0120P)^2^+0.0000P] where P=(Fo^2^+2Fc^2^)/3'
_refine_ls_weighting_scheme calc
_refine_ls_wR_factor_gt 0.0672
_refine_ls_wR_factor_ref 0.0761
_reflns_number_gt 3478
_reflns_number_total 5062
_reflns_threshold_expression >2sigma(I)
_cod_data_source_file b314949h.txt
_cod_data_source_block 10
_cod_depositor_comments
;
The following automatic conversions were performed:
'_symmetry_cell_setting' value 'Monoclinic' changed to 'monoclinic'
according to '/home/saulius/struct/CIF-dictionaries/cif_core.dic'
dictionary named 'cif_core.dic' version 2.4.1 from 2010-06-29.

Automatic conversion script
Id: cif_fix_enum 1527 2010-12-29 10:47:43Z saulius 
;
_cod_original_cell_volume 3569.2(13)
_cod_original_sg_symbol_H-M P2/n
_cod_database_code 7013815

loop_
_symmetry_equiv_pos_as_xyz
'x, y, z'
'-x+1/2, y, -z+1/2'
'-x, -y, -z'
'x-1/2, -y, z-1/2'

loop_
_atom_site_label
_atom_site_type_symbol
_atom_site_fract_x
_atom_site_fract_y
_atom_site_fract_z
_atom_site_U_iso_or_equiv
_atom_site_adp_type
_atom_site_occupancy
_atom_site_symmetry_multiplicity
_atom_site_calc_flag
_atom_site_refinement_flags
_atom_site_disorder_assembly
_atom_site_disorder_group
Rh1 Rh 0.30095(2) 0.40761(5) 0.18935(2) 0.02104(13) Uani 1 1 d . . .
S1 S 0.32245(8) 0.38012(16) 0.30270(7) 0.0239(3) Uani 1 1 d . . .
S2 S 0.32995(8) 0.15071(16) 0.21184(7) 0.0247(4) Uani 1 1 d . . .
C1 C 0.3382(3) 0.1832(6) 0.2906(3) 0.0235(14) Uani 1 1 d . . .
N1 N 0.3554(2) 0.0820(5) 0.3349(2) 0.0286(12) Uani 1 1 d . . .
C2 C 0.3593(3) 0.1218(7) 0.3954(3) 0.0356(16) Uani 1 1 d . . .
N2 N 0.3645(3) 0.1431(6) 0.4487(3) 0.0537(17) Uani 1 1 d . . .
C3 C 0.3937(3) 0.4886(7) 0.1604(3) 0.0346(17) Uani 1 1 d . . .
C4 C 0.3450(3) 0.4256(7) 0.1050(3) 0.0324(16) Uani 1 1 d . . .
C5 C 0.2814(3) 0.5111(6) 0.0957(3) 0.0242(14) Uani 1 1 d . . .
C6 C 0.2909(3) 0.6302(6) 0.1433(3) 0.0276(15) Uani 1 1 d . . .
C7 C 0.3593(3) 0.6154(7) 0.1820(3) 0.0315(15) Uani 1 1 d . . .
C8 C 0.4706(3) 0.4371(9) 0.1875(4) 0.065(3) Uani 1 1 d . . .
H8A H 0.5036 0.5008 0.1703 0.098 Uiso 1 1 calc R . .
H8B H 0.4761 0.3315 0.1756 0.098 Uiso 1 1 calc R . .
H8C H 0.4813 0.4460 0.2339 0.098 Uiso 1 1 calc R . .
C9 C 0.3588(4) 0.2952(7) 0.0657(3) 0.049(2) Uani 1 1 d . . .
H9A H 0.3133 0.2483 0.0451 0.073 Uiso 1 1 calc R . .
H9B H 0.3888 0.2207 0.0930 0.073 Uiso 1 1 calc R . .
H9C H 0.3835 0.3308 0.0332 0.073 Uiso 1 1 calc R . .
C10 C 0.2158(3) 0.4921(7) 0.0436(3) 0.0393(18) Uani 1 1 d . . .
H10A H 0.2245 0.5346 0.0040 0.059 Uiso 1 1 calc R . .
H10B H 0.1756 0.5449 0.0551 0.059 Uiso 1 1 calc R . .
H10C H 0.2045 0.3843 0.0376 0.059 Uiso 1 1 calc R . .
C11 C 0.2382(3) 0.7532(6) 0.1453(3) 0.0413(18) Uani 1 1 d . . .
H11A H 0.2492 0.8012 0.1873 0.062 Uiso 1 1 calc R . .
H11B H 0.1899 0.7103 0.1373 0.062 Uiso 1 1 calc R . .
H11C H 0.2408 0.8288 0.1127 0.062 Uiso 1 1 calc R . .
C12 C 0.3941(4) 0.7171(7) 0.2367(3) 0.048(2) Uani 1 1 d . . .
H12A H 0.4315 0.7776 0.2242 0.072 Uiso 1 1 calc R . .
H12B H 0.4152 0.6549 0.2736 0.072 Uiso 1 1 calc R . .
H12C H 0.3580 0.7844 0.2475 0.072 Uiso 1 1 calc R . .
Rh21 Rh 0.69019(2) 0.13106(5) 0.30361(2) 0.01897(13) Uani 1 1 d . . .
S21 S 0.68317(8) 0.16387(16) 0.19224(7) 0.0231(4) Uani 1 1 d . . .
S22 S 0.66071(8) 0.38776(16) 0.28061(7) 0.0250(4) Uani 1 1 d . . .
C21 C 0.6657(3) 0.3594(6) 0.2030(3) 0.0210(13) Uani 1 1 d . . .
N21 N 0.6583(2) 0.4680(5) 0.1612(2) 0.0249(12) Uani 1 1 d . . .
C22 C 0.6691(3) 0.4378(6) 0.1038(3) 0.0302(15) Uani 1 1 d . . .
N22 N 0.6786(3) 0.4297(6) 0.0528(3) 0.0437(15) Uani 1 1 d . . .
C23 C 0.6939(3) 0.0288(6) 0.3971(3) 0.0267(15) Uani 1 1 d . . .
C24 C 0.6275(3) 0.1012(6) 0.3760(3) 0.0264(14) Uani 1 1 d . . .
C25 C 0.5924(3) 0.0337(6) 0.3159(3) 0.0222(14) Uani 1 1 d . . .
C26 C 0.6361(3) -0.0862(6) 0.3030(3) 0.0220(14) Uani 1 1 d . . .
C27 C 0.6992(3) -0.0890(6) 0.3519(3) 0.0216(14) Uani 1 1 d . . .
C28 C 0.7475(3) 0.0574(8) 0.4576(3) 0.050(2) Uani 1 1 d . . .
H28A H 0.7451 0.1636 0.4699 0.075 Uiso 1 1 calc R . .
H28B H 0.7956 0.0350 0.4514 0.075 Uiso 1 1 calc R . .
H28C H 0.7372 -0.0077 0.4912 0.075 Uiso 1 1 calc R . .
C29 C 0.5986(4) 0.2253(7) 0.4116(3) 0.051(2) Uani 1 1 d . . .
H29A H 0.5715 0.1802 0.4405 0.077 Uiso 1 1 calc R . .
H29B H 0.5672 0.2914 0.3812 0.077 Uiso 1 1 calc R . .
H29C H 0.6384 0.2846 0.4362 0.077 Uiso 1 1 calc R . .
C30 C 0.5182(3) 0.0727(7) 0.2790(3) 0.0373(17) Uani 1 1 d . . .
H30A H 0.5156 0.0582 0.2335 0.056 Uiso 1 1 calc R . .
H30B H 0.5076 0.1784 0.2870 0.056 Uiso 1 1 calc R . .
H30C H 0.4833 0.0067 0.2926 0.056 Uiso 1 1 calc R . .
C31 C 0.6155(3) -0.1922(7) 0.2474(3) 0.0379(17) Uani 1 1 d . . .
H31A H 0.5776 -0.2603 0.2544 0.057 Uiso 1 1 calc R . .
H31B H 0.6572 -0.2518 0.2432 0.057 Uiso 1 1 calc R . .
H31C H 0.5981 -0.1337 0.2085 0.057 Uiso 1 1 calc R . .
C32 C 0.7590(3) -0.2048(7) 0.3610(3) 0.049(2) Uani 1 1 d . . .
H32A H 0.7554 -0.2725 0.3962 0.074 Uiso 1 1 calc R . .
H32B H 0.8052 -0.1528 0.3708 0.074 Uiso 1 1 calc R . .
H32C H 0.7548 -0.2640 0.3220 0.074 Uiso 1 1 calc R . .
C41 C 0.5285(3) 0.6810(6) 0.4389(3) 0.0331(16) Uani 1 1 d . . .
H41A H 0.5489 0.6770 0.4858 0.040 Uiso 1 1 calc R . .
Cl1 Cl 0.48584(11) 0.8541(2) 0.41914(11) 0.0699(6) Uani 1 1 d . . .
Cl2 Cl 0.46412(9) 0.53360(19) 0.41685(9) 0.0460(5) Uani 1 1 d . . .
Cl3 Cl 0.59657(9) 0.6525(2) 0.39790(8) 0.0464(5) Uani 1 1 d . . .
C51 C 0.5536(3) 0.2433(7) -0.0317(3) 0.0431(18) Uani 1 1 d . . .
H51A H 0.5888 0.3283 -0.0223 0.052 Uiso 1 1 calc R . .
Cl4 Cl 0.58243(10) 0.1144(2) -0.08288(9) 0.0555(5) Uani 1 1 d . . .
Cl5 Cl 0.46999(11) 0.3167(3) -0.06983(10) 0.0753(7) Uani 1 1 d . . .
Cl6 Cl 0.54810(10) 0.1560(2) 0.04019(8) 0.0543(5) Uani 1 1 d . . .

loop_
_atom_site_aniso_label
_atom_site_aniso_U_11
_atom_site_aniso_U_22
_atom_site_aniso_U_33
_atom_site_aniso_U_23
_atom_site_aniso_U_13
_atom_site_aniso_U_12
Rh1 0.0198(3) 0.0182(3) 0.0253(3) 0.0028(2) 0.0053(2) -0.0005(2)
S1 0.0208(8) 0.0210(9) 0.0304(9) -0.0014(7) 0.0069(7) -0.0007(7)
S2 0.0258(9) 0.0214(9) 0.0286(9) 0.0031(7) 0.0093(7) 0.0067(7)
C1 0.017(3) 0.014(3) 0.041(4) 0.000(3) 0.009(3) 0.006(3)
N1 0.026(3) 0.032(3) 0.029(3) 0.000(3) 0.009(2) 0.003(2)
C2 0.035(4) 0.029(4) 0.041(5) 0.006(3) 0.005(4) 0.009(3)
N2 0.069(5) 0.052(4) 0.039(4) 0.013(3) 0.009(3) 0.013(3)
C3 0.014(3) 0.045(4) 0.046(4) 0.024(3) 0.008(3) -0.004(3)
C4 0.032(4) 0.027(4) 0.042(4) 0.022(3) 0.017(3) 0.004(3)
C5 0.023(3) 0.022(4) 0.027(4) 0.014(3) 0.003(3) -0.001(3)
C6 0.029(4) 0.022(4) 0.033(4) 0.005(3) 0.008(3) -0.001(3)
C7 0.031(4) 0.023(4) 0.041(4) 0.006(3) 0.009(3) -0.012(3)
C8 0.021(4) 0.087(6) 0.089(6) 0.054(5) 0.017(4) 0.004(4)
C9 0.068(5) 0.038(4) 0.053(5) 0.002(3) 0.042(4) 0.012(4)
C10 0.035(4) 0.050(5) 0.030(4) 0.019(3) 0.002(3) -0.003(3)
C11 0.058(5) 0.017(4) 0.052(5) 0.014(3) 0.021(4) 0.018(3)
C12 0.055(5) 0.029(4) 0.054(5) 0.004(3) -0.002(4) -0.027(4)
Rh21 0.0178(3) 0.0160(3) 0.0239(3) 0.0019(2) 0.0063(2) 0.0006(2)
S21 0.0182(8) 0.0195(8) 0.0314(9) -0.0010(7) 0.0053(7) -0.0003(6)
S22 0.0262(9) 0.0197(8) 0.0306(9) 0.0025(7) 0.0094(7) 0.0055(7)
C21 0.009(3) 0.017(3) 0.037(4) 0.002(3) 0.005(3) 0.001(2)
N21 0.018(3) 0.027(3) 0.029(3) 0.006(2) 0.002(2) 0.002(2)
C22 0.036(4) 0.019(4) 0.038(4) 0.008(3) 0.014(3) -0.002(3)
N22 0.051(4) 0.034(3) 0.047(4) 0.011(3) 0.014(3) -0.004(3)
C23 0.026(4) 0.028(4) 0.025(4) 0.014(3) 0.003(3) -0.005(3)
C24 0.036(4) 0.015(3) 0.032(4) 0.003(3) 0.017(3) -0.003(3)
C25 0.019(3) 0.016(3) 0.030(4) 0.006(3) 0.001(3) -0.005(3)
C26 0.027(3) 0.012(3) 0.031(3) 0.004(3) 0.012(3) -0.005(3)
C27 0.022(3) 0.016(3) 0.030(4) 0.005(3) 0.011(3) 0.000(3)
C28 0.058(5) 0.057(5) 0.028(4) 0.017(3) -0.007(4) -0.024(4)
C29 0.064(5) 0.043(5) 0.060(5) -0.014(4) 0.041(4) -0.007(4)
C30 0.020(4) 0.036(4) 0.053(5) 0.016(3) 0.001(3) -0.003(3)
C31 0.049(4) 0.020(4) 0.046(4) -0.008(3) 0.012(4) -0.012(3)
C32 0.032(4) 0.043(5) 0.078(6) 0.035(4) 0.026(4) 0.017(3)
C41 0.031(4) 0.025(4) 0.044(4) 0.004(3) 0.012(3) 0.001(3)
Cl1 0.0594(13) 0.0367(12) 0.1125(19) 0.0168(11) 0.0164(13) 0.0169(10)
Cl2 0.0338(10) 0.0455(11) 0.0583(12) 0.0020(9) 0.0092(9) -0.0107(8)
Cl3 0.0406(11) 0.0509(11) 0.0530(11) 0.0107(9) 0.0220(9) -0.0018(9)
C51 0.044(4) 0.036(4) 0.047(5) 0.000(3) 0.004(4) -0.003(3)
Cl4 0.0649(13) 0.0524(12) 0.0567(12) 0.0049(9) 0.0294(10) -0.0025(10)
Cl5 0.0532(13) 0.1020(18) 0.0720(15) 0.0331(13) 0.0163(12) 0.0317(12)
Cl6 0.0563(12) 0.0685(13) 0.0371(11) 0.0112(9) 0.0079(9) -0.0173(10)

loop_
_atom_type_symbol
_atom_type_description
_atom_type_scat_dispersion_real
_atom_type_scat_dispersion_imag
_atom_type_scat_source
C C 0.0033 0.0016 'International Tables Vol C Tables 4.2.6.8 and 6.1.1.4'
H H 0.0000 0.0000 'International Tables Vol C Tables 4.2.6.8 and 6.1.1.4'
N N 0.0061 0.0033 'International Tables Vol C Tables 4.2.6.8 and 6.1.1.4'
S S 0.1246 0.1234 'International Tables Vol C Tables 4.2.6.8 and 6.1.1.4'
Cl Cl 0.1484 0.1585 'International Tables Vol C Tables 4.2.6.8 and 6.1.1.4'
Rh Rh -1.1178 0.9187 'International Tables Vol C Tables 4.2.6.8 and 6.1.1.4'

loop_
_geom_angle_atom_site_label_1
_geom_angle_atom_site_label_2
_geom_angle_atom_site_label_3
_geom_angle
_geom_angle_site_symmetry_1
_geom_angle_site_symmetry_3
_geom_angle_publ_flag
C3 Rh1 C4 39.4(2) . . ?
C3 Rh1 C5 64.5(2) . . ?
C4 Rh1 C5 37.9(2) . . ?
C3 Rh1 C7 38.7(2) . . ?
C4 Rh1 C7 64.9(2) . . ?
C5 Rh1 C7 64.0(2) . . ?
C3 Rh1 C6 64.0(2) . . ?
C4 Rh1 C6 64.3(2) . . ?
C5 Rh1 C6 38.9(2) . . ?
C7 Rh1 C6 37.3(2) . . ?
C3 Rh1 S2 102.07(17) . . ?
C4 Rh1 S2 97.15(16) . . ?
C5 Rh1 S2 125.43(16) . . ?
C7 Rh1 S2 136.51(17) . . ?
C6 Rh1 S2 161.47(15) . . ?
C3 Rh1 S1 111.45(18) . . ?
C4 Rh1 S1 148.04(17) . . ?
C5 Rh1 S1 160.90(16) . . ?
C7 Rh1 S1 100.65(17) . . ?
C6 Rh1 S1 122.05(16) . . ?
S2 Rh1 S1 73.38(5) . . ?
C3 Rh1 S1 160.79(16) . 2 ?
C4 Rh1 S1 129.28(17) . 2 ?
C5 Rh1 S1 97.90(15) . 2 ?
C7 Rh1 S1 128.04(17) . 2 ?
C6 Rh1 S1 97.64(15) . 2 ?
S2 Rh1 S1 94.49(5) . 2 ?
S1 Rh1 S1 82.43(5) . 2 ?
C1 S1 Rh1 86.9(2) . . ?
C1 S1 Rh1 107.83(18) . 2 ?
Rh1 S1 Rh1 96.39(5) . 2 ?
C1 S2 Rh1 90.5(2) . . ?
N1 C1 S2 125.0(4) . . ?
N1 C1 S1 125.7(5) . . ?
S2 C1 S1 109.2(3) . . ?
C1 N1 C2 119.2(5) . . ?
N2 C2 N1 174.0(7) . . ?
C7 C3 C4 108.0(5) . . ?
C7 C3 C8 125.7(6) . . ?
C4 C3 C8 126.1(6) . . ?
C7 C3 Rh1 72.1(3) . . ?
C4 C3 Rh1 71.8(3) . . ?
C8 C3 Rh1 125.6(4) . . ?
C5 C4 C3 106.8(5) . . ?
C5 C4 C9 126.2(6) . . ?
C3 C4 C9 127.0(6) . . ?
C5 C4 Rh1 71.0(3) . . ?
C3 C4 Rh1 68.8(3) . . ?
C9 C4 Rh1 124.8(4) . . ?
C4 C5 C6 108.5(5) . . ?
C4 C5 C10 127.1(6) . . ?
C6 C5 C10 124.3(5) . . ?
C4 C5 Rh1 71.1(3) . . ?
C6 C5 Rh1 71.3(3) . . ?
C10 C5 Rh1 126.4(4) . . ?
C7 C6 C5 108.0(5) . . ?
C7 C6 C11 127.1(6) . . ?
C5 C6 C11 124.6(5) . . ?
C7 C6 Rh1 70.6(3) . . ?
C5 C6 Rh1 69.8(3) . . ?
C11 C6 Rh1 129.2(4) . . ?
C6 C7 C3 108.6(5) . . ?
C6 C7 C12 127.1(6) . . ?
C3 C7 C12 124.3(6) . . ?
C6 C7 Rh1 72.1(3) . . ?
C3 C7 Rh1 69.1(3) . . ?
C12 C7 Rh1 126.1(4) . . ?
C3 C8 H8A 109.5 . . ?
C3 C8 H8B 109.5 . . ?
H8A C8 H8B 109.5 . . ?
C3 C8 H8C 109.5 . . ?
H8A C8 H8C 109.5 . . ?
H8B C8 H8C 109.5 . . ?
C4 C9 H9A 109.5 . . ?
C4 C9 H9B 109.5 . . ?
H9A C9 H9B 109.5 . . ?
C4 C9 H9C 109.5 . . ?
H9A C9 H9C 109.5 . . ?
H9B C9 H9C 109.5 . . ?
C5 C10 H10A 109.5 . . ?
C5 C10 H10B 109.5 . . ?
H10A C10 H10B 109.5 . . ?
C5 C10 H10C 109.5 . . ?
H10A C10 H10C 109.5 . . ?
H10B C10 H10C 109.5 . . ?
C6 C11 H11A 109.5 . . ?
C6 C11 H11B 109.5 . . ?
H11A C11 H11B 109.5 . . ?
C6 C11 H11C 109.5 . . ?
H11A C11 H11C 109.5 . . ?
H11B C11 H11C 109.5 . . ?
C7 C12 H12A 109.5 . . ?
C7 C12 H12B 109.5 . . ?
H12A C12 H12B 109.5 . . ?
C7 C12 H12C 109.5 . . ?
H12A C12 H12C 109.5 . . ?
H12B C12 H12C 109.5 . . ?
C25 Rh21 C26 38.35(19) . . ?
C25 Rh21 C24 39.2(2) . . ?
C26 Rh21 C24 64.1(2) . . ?
C25 Rh21 C27 64.1(2) . . ?
C26 Rh21 C27 37.81(19) . . ?
C24 Rh21 C27 63.4(2) . . ?
C25 Rh21 C23 64.6(2) . . ?
C26 Rh21 C23 64.0(2) . . ?
C24 Rh21 C23 37.5(2) . . ?
C27 Rh21 C23 38.4(2) . . ?
C25 Rh21 S22 103.72(15) . . ?
C26 Rh21 S22 138.81(15) . . ?
C24 Rh21 S22 97.01(15) . . ?
C27 Rh21 S22 160.07(14) . . ?
C23 Rh21 S22 123.05(16) . . ?
C25 Rh21 S21 108.55(16) . . ?
C26 Rh21 S21 100.34(15) . . ?
C24 Rh21 S21 144.43(16) . . ?
C27 Rh21 S21 124.36(15) . . ?
C23 Rh21 S21 162.62(16) . . ?
S22 Rh21 S21 73.46(5) . . ?
C25 Rh21 S21 160.68(15) . 2_655 ?
C26 Rh21 S21 125.15(15) . 2_655 ?
C24 Rh21 S21 133.73(16) . 2_655 ?
C27 Rh21 S21 96.62(14) . 2_655 ?
C23 Rh21 S21 100.72(15) . 2_655 ?
S22 Rh21 S21 94.81(5) . 2_655 ?
S21 Rh21 S21 81.75(5) . 2_655 ?
C21 S21 Rh21 87.53(19) . . ?
C21 S21 Rh21 108.99(18) . 2_655 ?
Rh21 S21 Rh21 96.58(5) . 2_655 ?
C21 S22 Rh21 90.13(19) . . ?
N21 C21 S22 123.2(4) . . ?
N21 C21 S21 128.1(5) . . ?
S22 C21 S21 108.7(3) . . ?
C21 N21 C22 118.8(5) . . ?
N22 C22 N21 171.9(7) . . ?
C24 C23 C27 107.6(5) . . ?
C24 C23 C28 127.2(6) . . ?
C27 C23 C28 125.0(5) . . ?
C24 C23 Rh21 70.9(3) . . ?
C27 C23 Rh21 70.7(3) . . ?
C28 C23 Rh21 127.5(4) . . ?
C23 C24 C25 108.1(5) . . ?
C23 C24 C29 124.9(6) . . ?
C25 C24 C29 127.0(5) . . ?
C23 C24 Rh21 71.7(3) . . ?
C25 C24 Rh21 68.4(3) . . ?
C29 C24 Rh21 126.6(4) . . ?
C26 C25 C24 107.7(5) . . ?
C26 C25 C30 126.6(5) . . ?
C24 C25 C30 125.2(5) . . ?
C26 C25 Rh21 72.6(3) . . ?
C24 C25 Rh21 72.4(3) . . ?
C30 C25 Rh21 126.5(4) . . ?
C25 C26 C27 108.2(5) . . ?
C25 C26 C31 124.1(5) . . ?
C27 C26 C31 127.8(5) . . ?
C25 C26 Rh21 69.0(3) . . ?
C27 C26 Rh21 71.6(3) . . ?
C31 C26 Rh21 126.5(4) . . ?
C26 C27 C23 108.3(5) . . ?
C26 C27 C32 127.2(5) . . ?
C23 C27 C32 124.2(6) . . ?
C26 C27 Rh21 70.5(3) . . ?
C23 C27 Rh21 70.9(3) . . ?
C32 C27 Rh21 129.6(4) . . ?
C23 C28 H28A 109.5 . . ?
C23 C28 H28B 109.5 . . ?
H28A C28 H28B 109.5 . . ?
C23 C28 H28C 109.5 . . ?
H28A C28 H28C 109.5 . . ?
H28B C28 H28C 109.5 . . ?
C24 C29 H29A 109.5 . . ?
C24 C29 H29B 109.5 . . ?
H29A C29 H29B 109.5 . . ?
C24 C29 H29C 109.5 . . ?
H29A C29 H29C 109.5 . . ?
H29B C29 H29C 109.5 . . ?
C25 C30 H30A 109.5 . . ?
C25 C30 H30B 109.5 . . ?
H30A C30 H30B 109.5 . . ?
C25 C30 H30C 109.5 . . ?
H30A C30 H30C 109.5 . . ?
H30B C30 H30C 109.5 . . ?
C26 C31 H31A 109.5 . . ?
C26 C31 H31B 109.5 . . ?
H31A C31 H31B 109.5 . . ?
C26 C31 H31C 109.5 . . ?
H31A C31 H31C 109.5 . . ?
H31B C31 H31C 109.5 . . ?
C27 C32 H32A 109.5 . . ?
C27 C32 H32B 109.5 . . ?
H32A C32 H32B 109.5 . . ?
C27 C32 H32C 109.5 . . ?
H32A C32 H32C 109.5 . . ?
H32B C32 H32C 109.5 . . ?
Cl1 C41 Cl3 111.4(3) . . ?
Cl1 C41 Cl2 108.4(3) . . ?
Cl3 C41 Cl2 108.0(3) . . ?
Cl1 C41 H41A 109.7 . . ?
Cl3 C41 H41A 109.7 . . ?
Cl2 C41 H41A 109.7 . . ?
Cl6 C51 Cl5 110.4(4) . . ?
Cl6 C51 Cl4 111.0(3) . . ?
Cl5 C51 Cl4 109.0(4) . . ?
Cl6 C51 H51A 108.8 . . ?
Cl5 C51 H51A 108.8 . . ?
Cl4 C51 H51A 108.8 . . ?

loop_
_geom_bond_atom_site_label_1
_geom_bond_atom_site_label_2
_geom_bond_distance
_geom_bond_site_symmetry_2
_geom_bond_publ_flag
Rh1 C3 2.135(5) . ?
Rh1 C4 2.175(6) . ?
Rh1 C5 2.175(5) . ?
Rh1 C7 2.175(5) . ?
Rh1 C6 2.195(6) . ?
Rh1 S2 2.3635(16) . ?
Rh1 S1 2.4008(16) . ?
Rh1 S1 2.4230(15) 2 ?
S1 C1 1.796(6) . ?
S1 Rh1 2.4230(15) 2 ?
S2 C1 1.695(6) . ?
C1 N1 1.299(7) . ?
N1 C2 1.337(8) . ?
C2 N2 1.149(8) . ?
C3 C7 1.430(8) . ?
C3 C4 1.454(9) . ?
C3 C8 1.532(8) . ?
C4 C5 1.412(7) . ?
C4 C9 1.489(8) . ?
C5 C6 1.454(8) . ?
C5 C10 1.499(8) . ?
C6 C7 1.396(8) . ?
C6 C11 1.492(7) . ?
C7 C12 1.516(8) . ?
C8 H8A 0.9800 . ?
C8 H8B 0.9800 . ?
C8 H8C 0.9800 . ?
C9 H9A 0.9800 . ?
C9 H9B 0.9800 . ?
C9 H9C 0.9800 . ?
C10 H10A 0.9800 . ?
C10 H10B 0.9800 . ?
C10 H10C 0.9800 . ?
C11 H11A 0.9800 . ?
C11 H11B 0.9800 . ?
C11 H11C 0.9800 . ?
C12 H12A 0.9800 . ?
C12 H12B 0.9800 . ?
C12 H12C 0.9800 . ?
Rh21 C25 2.134(5) . ?
Rh21 C26 2.182(5) . ?
Rh21 C24 2.187(5) . ?
Rh21 C27 2.196(5) . ?
Rh21 C23 2.198(5) . ?
Rh21 S22 2.3654(16) . ?
Rh21 S21 2.3944(16) . ?
Rh21 S21 2.4284(15) 2_655 ?
S21 C21 1.786(5) . ?
S21 Rh21 2.4284(15) 2_655 ?
S22 C21 1.716(6) . ?
C21 N21 1.305(7) . ?
N21 C22 1.327(7) . ?
C22 N22 1.156(7) . ?
C23 C24 1.408(8) . ?
C23 C27 1.446(8) . ?
C23 C28 1.493(8) . ?
C24 C25 1.450(8) . ?
C24 C29 1.513(8) . ?
C25 C26 1.418(7) . ?
C25 C30 1.508(7) . ?
C26 C27 1.419(7) . ?
C26 C31 1.504(8) . ?
C27 C32 1.517(7) . ?
C28 H28A 0.9800 . ?
C28 H28B 0.9800 . ?
C28 H28C 0.9800 . ?
C29 H29A 0.9800 . ?
C29 H29B 0.9800 . ?
C29 H29C 0.9800 . ?
C30 H30A 0.9800 . ?
C30 H30B 0.9800 . ?
C30 H30C 0.9800 . ?
C31 H31A 0.9800 . ?
C31 H31B 0.9800 . ?
C31 H31C 0.9800 . ?
C32 H32A 0.9800 . ?
C32 H32B 0.9800 . ?
C32 H32C 0.9800 . ?
C41 Cl1 1.743(6) . ?
C41 Cl3 1.750(6) . ?
C41 Cl2 1.787(6) . ?
C41 H41A 1.0000 . ?
C51 Cl6 1.756(6) . ?
C51 Cl5 1.758(6) . ?
C51 Cl4 1.759(7) . ?
C51 H51A 1.0000 . ?

loop_
_geom_torsion_atom_site_label_1
_geom_torsion_atom_site_label_2
_geom_torsion_atom_site_label_3
_geom_torsion_atom_site_label_4
_geom_torsion
_geom_torsion_site_symmetry_1
_geom_torsion_site_symmetry_2
_geom_torsion_site_symmetry_3
_geom_torsion_site_symmetry_4
_geom_torsion_publ_flag
C3 Rh1 S1 C1 -97.7(3) . . . . ?
C4 Rh1 S1 C1 -77.5(4) . . . . ?
C5 Rh1 S1 C1 -171.6(5) . . . . ?
C7 Rh1 S1 C1 -136.5(2) . . . . ?
C6 Rh1 S1 C1 -169.6(2) . . . . ?
S2 Rh1 S1 C1 -0.95(18) . . . . ?
S1 Rh1 S1 C1 96.06(18) 2 . . . ?
C3 Rh1 S1 Rh1 154.71(19) . . . 2 ?
C4 Rh1 S1 Rh1 174.9(3) . . . 2 ?
C5 Rh1 S1 Rh1 80.8(5) . . . 2 ?
C7 Rh1 S1 Rh1 115.86(17) . . . 2 ?
C6 Rh1 S1 Rh1 82.76(18) . . . 2 ?
S2 Rh1 S1 Rh1 -108.56(6) . . . 2 ?
S1 Rh1 S1 Rh1 -11.54(7) 2 . . 2 ?
C3 Rh1 S2 C1 110.1(3) . . . . ?
C4 Rh1 S2 C1 149.8(3) . . . . ?
C5 Rh1 S2 C1 177.3(3) . . . . ?
C7 Rh1 S2 C1 89.0(3) . . . . ?
C6 Rh1 S2 C1 149.4(5) . . . . ?
S1 Rh1 S2 C1 1.01(19) . . . . ?
S1 Rh1 S2 C1 -79.71(19) 2 . . . ?
Rh1 S2 C1 N1 -179.5(5) . . . . ?
Rh1 S2 C1 S1 -1.4(3) . . . . ?
Rh1 S1 C1 N1 179.4(5) . . . . ?
Rh1 S1 C1 N1 -84.9(5) 2 . . . ?
Rh1 S1 C1 S2 1.3(3) . . . . ?
Rh1 S1 C1 S2 97.1(3) 2 . . . ?
S2 C1 N1 C2 -179.2(4) . . . . ?
S1 C1 N1 C2 3.0(8) . . . . ?
C1 N1 C2 N2 -179(100) . . . . ?
C4 Rh1 C3 C7 116.7(5) . . . . ?
C5 Rh1 C3 C7 79.5(4) . . . . ?
C6 Rh1 C3 C7 36.2(3) . . . . ?
S2 Rh1 C3 C7 -156.8(3) . . . . ?
S1 Rh1 C3 C7 -80.1(3) . . . . ?
S1 Rh1 C3 C7 54.2(8) 2 . . . ?
C5 Rh1 C3 C4 -37.1(3) . . . . ?
C7 Rh1 C3 C4 -116.7(5) . . . . ?
C6 Rh1 C3 C4 -80.5(3) . . . . ?
S2 Rh1 C3 C4 86.6(3) . . . . ?
S1 Rh1 C3 C4 163.3(3) . . . . ?
S1 Rh1 C3 C4 -62.5(7) 2 . . . ?
C4 Rh1 C3 C8 -121.8(8) . . . . ?
C5 Rh1 C3 C8 -158.9(7) . . . . ?
C7 Rh1 C3 C8 121.6(8) . . . . ?
C6 Rh1 C3 C8 157.8(7) . . . . ?
S2 Rh1 C3 C8 -35.2(7) . . . . ?
S1 Rh1 C3 C8 41.5(7) . . . . ?
S1 Rh1 C3 C8 175.8(4) 2 . . . ?
C7 C3 C4 C5 -2.2(6) . . . . ?
C8 C3 C4 C5 -177.5(5) . . . . ?
Rh1 C3 C4 C5 61.2(4) . . . . ?
C7 C3 C4 C9 178.2(5) . . . . ?
C8 C3 C4 C9 3.0(9) . . . . ?
Rh1 C3 C4 C9 -118.3(6) . . . . ?
C7 C3 C4 Rh1 -63.5(4) . . . . ?
C8 C3 C4 Rh1 121.3(6) . . . . ?
C3 Rh1 C4 C5 -117.5(5) . . . . ?
C7 Rh1 C4 C5 -79.3(4) . . . . ?
C6 Rh1 C4 C5 -37.9(3) . . . . ?
S2 Rh1 C4 C5 142.2(3) . . . . ?
S1 Rh1 C4 C5 -147.9(3) . . . . ?
S1 Rh1 C4 C5 40.4(4) 2 . . . ?
C5 Rh1 C4 C3 117.5(5) . . . . ?
C7 Rh1 C4 C3 38.1(3) . . . . ?
C6 Rh1 C4 C3 79.6(4) . . . . ?
S2 Rh1 C4 C3 -100.3(3) . . . . ?
S1 Rh1 C4 C3 -30.4(5) . . . . ?
S1 Rh1 C4 C3 157.9(3) 2 . . . ?
C3 Rh1 C4 C9 121.1(7) . . . . ?
C5 Rh1 C4 C9 -121.4(7) . . . . ?
C7 Rh1 C4 C9 159.3(6) . . . . ?
C6 Rh1 C4 C9 -159.3(6) . . . . ?
S2 Rh1 C4 C9 20.8(5) . . . . ?
S1 Rh1 C4 C9 90.7(6) . . . . ?
S1 Rh1 C4 C9 -81.0(6) 2 . . . ?
C3 C4 C5 C6 2.0(6) . . . . ?
C9 C4 C5 C6 -178.4(5) . . . . ?
Rh1 C4 C5 C6 61.8(4) . . . . ?
C3 C4 C5 C10 178.4(5) . . . . ?
C9 C4 C5 C10 -2.0(9) . . . . ?
Rh1 C4 C5 C10 -121.8(5) . . . . ?
C3 C4 C5 Rh1 -59.8(4) . . . . ?
C9 C4 C5 Rh1 119.8(5) . . . . ?
C3 Rh1 C5 C4 38.6(4) . . . . ?
C7 Rh1 C5 C4 81.8(4) . . . . ?
C6 Rh1 C5 C4 118.0(5) . . . . ?
S2 Rh1 C5 C4 -48.3(4) . . . . ?
S1 Rh1 C5 C4 120.7(5) . . . . ?
S1 Rh1 C5 C4 -149.6(3) 2 . . . ?
C3 Rh1 C5 C6 -79.4(4) . . . . ?
C4 Rh1 C5 C6 -118.0(5) . . . . ?
C7 Rh1 C5 C6 -36.2(3) . . . . ?
S2 Rh1 C5 C6 -166.3(3) . . . . ?
S1 Rh1 C5 C6 2.7(7) . . . . ?
S1 Rh1 C5 C6 92.4(3) 2 . . . ?
C3 Rh1 C5 C10 161.2(6) . . . . ?
C4 Rh1 C5 C10 122.6(7) . . . . ?
C7 Rh1 C5 C10 -155.6(6) . . . . ?
C6 Rh1 C5 C10 -119.4(6) . . . . ?
S2 Rh1 C5 C10 74.3(5) . . . . ?
S1 Rh1 C5 C10 -116.7(5) . . . . ?
S1 Rh1 C5 C10 -27.0(5) 2 . . . ?
C4 C5 C6 C7 -1.1(6) . . . . ?
C10 C5 C6 C7 -177.6(5) . . . . ?
Rh1 C5 C6 C7 60.6(4) . . . . ?
C4 C5 C6 C11 173.9(5) . . . . ?
C10 C5 C6 C11 -2.6(9) . . . . ?
Rh1 C5 C6 C11 -124.4(5) . . . . ?
C4 C5 C6 Rh1 -61.7(4) . . . . ?
C10 C5 C6 Rh1 121.8(5) . . . . ?
C3 Rh1 C6 C7 -37.6(4) . . . . ?
C4 Rh1 C6 C7 -81.6(4) . . . . ?
C5 Rh1 C6 C7 -118.6(5) . . . . ?
S2 Rh1 C6 C7 -81.3(6) . . . . ?
S1 Rh1 C6 C7 62.4(4) . . . . ?
S1 Rh1 C6 C7 148.3(3) 2 . . . ?
C3 Rh1 C6 C5 81.0(4) . . . . ?
C4 Rh1 C6 C5 37.0(3) . . . . ?
C7 Rh1 C6 C5 118.6(5) . . . . ?
S2 Rh1 C6 C5 37.3(7) . . . . ?
S1 Rh1 C6 C5 -179.0(3) . . . . ?
S1 Rh1 C6 C5 -93.1(3) 2 . . . ?
C3 Rh1 C6 C11 -160.2(6) . . . . ?
C4 Rh1 C6 C11 155.8(6) . . . . ?
C5 Rh1 C6 C11 118.8(7) . . . . ?
C7 Rh1 C6 C11 -122.6(7) . . . . ?
S2 Rh1 C6 C11 156.1(4) . . . . ?
S1 Rh1 C6 C11 -60.2(6) . . . . ?
S1 Rh1 C6 C11 25.7(6) 2 . . . ?
C5 C6 C7 C3 -0.3(6) . . . . ?
C11 C6 C7 C3 -175.2(5) . . . . ?
Rh1 C6 C7 C3 59.8(4) . . . . ?
C5 C6 C7 C12 177.8(5) . . . . ?
C11 C6 C7 C12 2.9(10) . . . . ?
Rh1 C6 C7 C12 -122.1(6) . . . . ?
C5 C6 C7 Rh1 -60.1(4) . . . . ?
C11 C6 C7 Rh1 125.0(6) . . . . ?
C4 C3 C7 C6 1.5(6) . . . . ?
C8 C3 C7 C6 176.8(5) . . . . ?
Rh1 C3 C7 C6 -61.7(4) . . . . ?
C4 C3 C7 C12 -176.6(5) . . . . ?
C8 C3 C7 C12 -1.3(9) . . . . ?
Rh1 C3 C7 C12 120.2(6) . . . . ?
C4 C3 C7 Rh1 63.2(4) . . . . ?
C8 C3 C7 Rh1 -121.5(6) . . . . ?
C3 Rh1 C7 C6 118.8(5) . . . . ?
C4 Rh1 C7 C6 80.0(4) . . . . ?
C5 Rh1 C7 C6 37.8(3) . . . . ?
S2 Rh1 C7 C6 152.8(3) . . . . ?
S1 Rh1 C7 C6 -130.1(3) . . . . ?
S1 Rh1 C7 C6 -41.4(4) 2 . . . ?
C4 Rh1 C7 C3 -38.8(3) . . . . ?
C5 Rh1 C7 C3 -81.0(4) . . . . ?
C6 Rh1 C7 C3 -118.8(5) . . . . ?
S2 Rh1 C7 C3 34.1(5) . . . . ?
S1 Rh1 C7 C3 111.1(3) . . . . ?
S1 Rh1 C7 C3 -160.2(3) 2 . . . ?
C3 Rh1 C7 C12 -117.9(7) . . . . ?
C4 Rh1 C7 C12 -156.7(6) . . . . ?
C5 Rh1 C7 C12 161.1(6) . . . . ?
C6 Rh1 C7 C12 123.4(7) . . . . ?
S2 Rh1 C7 C12 -83.8(6) . . . . ?
S1 Rh1 C7 C12 -6.8(6) . . . . ?
S1 Rh1 C7 C12 81.9(6) 2 . . . ?
C25 Rh21 S21 C21 101.7(2) . . . . ?
C26 Rh21 S21 C21 140.5(2) . . . . ?
C24 Rh21 S21 C21 81.1(3) . . . . ?
C27 Rh21 S21 C21 172.5(2) . . . . ?
C23 Rh21 S21 C21 165.4(5) . . . . ?
S22 Rh21 S21 C21 2.45(17) . . . . ?
S21 Rh21 S21 C21 -95.10(17) 2_655 . . . ?
C25 Rh21 S21 Rh21 -149.42(16) . . . 2_655 ?
C26 Rh21 S21 Rh21 -110.65(15) . . . 2_655 ?
C24 Rh21 S21 Rh21 -170.0(2) . . . 2_655 ?
C27 Rh21 S21 Rh21 -78.66(18) . . . 2_655 ?
C23 Rh21 S21 Rh21 -85.8(5) . . . 2_655 ?
S22 Rh21 S21 Rh21 111.29(6) . . . 2_655 ?
S21 Rh21 S21 Rh21 13.74(7) 2_655 . . 2_655 ?
C25 Rh21 S22 C21 -108.2(2) . . . . ?
C26 Rh21 S22 C21 -89.4(3) . . . . ?
C24 Rh21 S22 C21 -147.5(2) . . . . ?
C27 Rh21 S22 C21 -157.8(5) . . . . ?
C23 Rh21 S22 C21 -176.5(2) . . . . ?
S21 Rh21 S22 C21 -2.55(18) . . . . ?
S21 Rh21 S22 C21 77.35(18) 2_655 . . . ?
Rh21 S22 C21 N21 -175.8(5) . . . . ?
Rh21 S22 C21 S21 3.5(2) . . . . ?
Rh21 S21 C21 N21 175.8(5) . . . . ?
Rh21 S21 C21 N21 79.7(5) 2_655 . . . ?
Rh21 S21 C21 S22 -3.4(2) . . . . ?
Rh21 S21 C21 S22 -99.5(2) 2_655 . . . ?
S22 C21 N21 C22 174.4(4) . . . . ?
S21 C21 N21 C22 -4.8(8) . . . . ?
C21 N21 C22 N22 -166(5) . . . . ?
C25 Rh21 C23 C24 -37.8(3) . . . . ?
C26 Rh21 C23 C24 -80.5(4) . . . . ?
C27 Rh21 C23 C24 -117.4(5) . . . . ?
S22 Rh21 C23 C24 52.4(4) . . . . ?
S21 Rh21 C23 C24 -107.9(5) . . . . ?
S21 Rh21 C23 C24 155.4(3) 2_655 . . . ?
C25 Rh21 C23 C27 79.6(3) . . . . ?
C26 Rh21 C23 C27 36.9(3) . . . . ?
C24 Rh21 C23 C27 117.4(5) . . . . ?
S22 Rh21 C23 C27 169.9(3) . . . . ?
S21 Rh21 C23 C27 9.5(7) . . . . ?
S21 Rh21 C23 C27 -87.1(3) 2_655 . . . ?
C25 Rh21 C23 C28 -160.5(6) . . . . ?
C26 Rh21 C23 C28 156.8(6) . . . . ?
C24 Rh21 C23 C28 -122.7(7) . . . . ?
C27 Rh21 C23 C28 119.9(7) . . . . ?
S22 Rh21 C23 C28 -70.3(6) . . . . ?
S21 Rh21 C23 C28 129.4(6) . . . . ?
S21 Rh21 C23 C28 32.7(6) 2_655 . . . ?
C27 C23 C24 C25 -2.6(6) . . . . ?
C28 C23 C24 C25 -178.0(5) . . . . ?
Rh21 C23 C24 C25 58.9(4) . . . . ?
C27 C23 C24 C29 176.2(5) . . . . ?
C28 C23 C24 C29 0.7(9) . . . . ?
Rh21 C23 C24 C29 -122.3(5) . . . . ?
C27 C23 C24 Rh21 -61.5(4) . . . . ?
C28 C23 C24 Rh21 123.0(6) . . . . ?
C25 Rh21 C24 C23 118.9(5) . . . . ?
C26 Rh21 C24 C23 80.5(4) . . . . ?
C27 Rh21 C24 C23 38.1(3) . . . . ?
S22 Rh21 C24 C23 -138.0(3) . . . . ?
S21 Rh21 C24 C23 150.8(3) . . . . ?
S21 Rh21 C24 C23 -34.4(4) 2_655 . . . ?
C26 Rh21 C24 C25 -38.4(3) . . . . ?
C27 Rh21 C24 C25 -80.8(3) . . . . ?
C23 Rh21 C24 C25 -118.9(5) . . . . ?
S22 Rh21 C24 C25 103.1(3) . . . . ?
S21 Rh21 C24 C25 31.9(4) . . . . ?
S21 Rh21 C24 C25 -153.3(3) 2_655 . . . ?
C25 Rh21 C24 C29 -120.8(7) . . . . ?
C26 Rh21 C24 C29 -159.2(6) . . . . ?
C27 Rh21 C24 C29 158.4(6) . . . . ?
C23 Rh21 C24 C29 120.3(7) . . . . ?
S22 Rh21 C24 C29 -17.7(6) . . . . ?
S21 Rh21 C24 C29 -88.9(6) . . . . ?
S21 Rh21 C24 C29 85.9(6) 2_655 . . . ?
C23 C24 C25 C26 3.5(6) . . . . ?
C29 C24 C25 C26 -175.2(5) . . . . ?
Rh21 C24 C25 C26 64.5(4) . . . . ?
C23 C24 C25 C30 176.4(5) . . . . ?
C29 C24 C25 C30 -2.3(9) . . . . ?
Rh21 C24 C25 C30 -122.6(5) . . . . ?
C23 C24 C25 Rh21 -61.0(4) . . . . ?
C29 C24 C25 Rh21 120.3(6) . . . . ?
C24 Rh21 C25 C26 -115.7(5) . . . . ?
C27 Rh21 C25 C26 -36.8(3) . . . . ?
C23 Rh21 C25 C26 -79.6(3) . . . . ?
S22 Rh21 C25 C26 160.0(3) . . . . ?
S21 Rh21 C25 C26 83.2(3) . . . . ?
S21 Rh21 C25 C26 -36.8(7) 2_655 . . . ?
C26 Rh21 C25 C24 115.7(5) . . . . ?
C27 Rh21 C25 C24 79.0(3) . . . . ?
C23 Rh21 C25 C24 36.1(3) . . . . ?
S22 Rh21 C25 C24 -84.2(3) . . . . ?
S21 Rh21 C25 C24 -161.1(3) . . . . ?
S21 Rh21 C25 C24 78.9(6) 2_655 . . . ?
C26 Rh21 C25 C30 -123.1(7) . . . . ?
C24 Rh21 C25 C30 121.1(6) . . . . ?
C27 Rh21 C25 C30 -159.9(6) . . . . ?
C23 Rh21 C25 C30 157.3(6) . . . . ?
S22 Rh21 C25 C30 36.9(5) . . . . ?
S21 Rh21 C25 C30 -40.0(5) . . . . ?
S21 Rh21 C25 C30 -159.9(4) 2_655 . . . ?
C24 C25 C26 C27 -3.1(6) . . . . ?
C30 C25 C26 C27 -175.8(5) . . . . ?
Rh21 C25 C26 C27 61.3(4) . . . . ?
C24 C25 C26 C31 175.0(5) . . . . ?
C30 C25 C26 C31 2.3(8) . . . . ?
Rh21 C25 C26 C31 -120.6(5) . . . . ?
C24 C25 C26 Rh21 -64.3(4) . . . . ?
C30 C25 C26 Rh21 122.9(6) . . . . ?
C24 Rh21 C26 C25 39.3(3) . . . . ?
C27 Rh21 C26 C25 118.6(5) . . . . ?
C23 Rh21 C26 C25 81.1(3) . . . . ?
S22 Rh21 C26 C25 -30.2(4) . . . . ?
S21 Rh21 C26 C25 -106.9(3) . . . . ?
S21 Rh21 C26 C25 166.0(3) 2_655 . . . ?
C25 Rh21 C26 C27 -118.6(5) . . . . ?
C24 Rh21 C26 C27 -79.3(3) . . . . ?
C23 Rh21 C26 C27 -37.5(3) . . . . ?
S22 Rh21 C26 C27 -148.9(3) . . . . ?
S21 Rh21 C26 C27 134.5(3) . . . . ?
S21 Rh21 C26 C27 47.4(3) 2_655 . . . ?
C25 Rh21 C26 C31 117.5(7) . . . . ?
C24 Rh21 C26 C31 156.8(6) . . . . ?
C27 Rh21 C26 C31 -123.9(6) . . . . ?
C23 Rh21 C26 C31 -161.3(6) . . . . ?
S22 Rh21 C26 C31 87.3(5) . . . . ?
S21 Rh21 C26 C31 10.6(5) . . . . ?
S21 Rh21 C26 C31 -76.5(5) 2_655 . . . ?
C25 C26 C27 C23 1.5(6) . . . . ?
C31 C26 C27 C23 -176.5(5) . . . . ?
Rh21 C26 C27 C23 61.1(4) . . . . ?
C25 C26 C27 C32 174.9(5) . . . . ?
C31 C26 C27 C32 -3.1(9) . . . . ?
Rh21 C26 C27 C32 -125.5(5) . . . . ?
C25 C26 C27 Rh21 -59.6(3) . . . . ?
C31 C26 C27 Rh21 122.4(6) . . . . ?
C24 C23 C27 C26 0.7(6) . . . . ?
C28 C23 C27 C26 176.3(5) . . . . ?
Rh21 C23 C27 C26 -60.9(4) . . . . ?
C24 C23 C27 C32 -172.9(5) . . . . ?
C28 C23 C27 C32 2.7(9) . . . . ?
Rh21 C23 C27 C32 125.5(5) . . . . ?
C24 C23 C27 Rh21 61.6(4) . . . . ?
C28 C23 C27 Rh21 -122.8(5) . . . . ?
C25 Rh21 C27 C26 37.3(3) . . . . ?
C24 Rh21 C27 C26 81.2(3) . . . . ?
C23 Rh21 C27 C26 118.3(4) . . . . ?
S22 Rh21 C27 C26 92.7(5) . . . . ?
S21 Rh21 C27 C26 -58.2(3) . . . . ?
S21 Rh21 C27 C26 -142.7(3) 2_655 . . . ?
C25 Rh21 C27 C23 -81.1(3) . . . . ?
C26 Rh21 C27 C23 -118.3(4) . . . . ?
C24 Rh21 C27 C23 -37.1(3) . . . . ?
S22 Rh21 C27 C23 -25.7(6) . . . . ?
S21 Rh21 C27 C23 -176.6(3) . . . . ?
S21 Rh21 C27 C23 98.9(3) 2_655 . . . ?
C25 Rh21 C27 C32 159.9(6) . . . . ?
C26 Rh21 C27 C32 122.7(7) . . . . ?
C24 Rh21 C27 C32 -156.1(6) . . . . ?
C23 Rh21 C27 C32 -119.0(7) . . . . ?
S22 Rh21 C27 C32 -144.7(5) . . . . ?
S21 Rh21 C27 C32 64.4(6) . . . . ?
S21 Rh21 C27 C32 -20.1(6) 2_655 . . . ?
